data_4023647
loop_
_publ_author_name
'Toshiaki Sasada'
'Norio Sakai'
'Takeo Konakahara'

_publ_section_title
;
 Me~3~SiCl-Promoted Three-Component Coupling Reaction of a
 Functionalized Enamine, an Acetal, and an Alkyne: An Unprecedented
 Approach to the Synthesis of Tetrasubstituted Pyridines via
 a [3 + 2 + 1] Intermolecular Cyclization
;
_journal_name_full 'Journal of Organic Chemistry'
_journal_page_first 6905
_journal_page_last 6908
_journal_paper_doi 10.1021/jo801090h
_journal_volume 73
_journal_year 2008
_chemical_formula_sum 'C20 H18 N2 O6'
_chemical_formula_weight 382.36
_chemical_name_systematic
; 
 ? 
;
_space_group_IT_number 14
_symmetry_cell_setting monoclinic
_symmetry_space_group_name_Hall '-P 2ybc'
_symmetry_space_group_name_H-M 'P 1 21/c 1'
_atom_sites_solution_hydrogens geom
_atom_sites_solution_primary direct
_atom_sites_solution_secondary difmap
_audit_creation_method SHELXL-97
_cell_angle_alpha 90.00
_cell_angle_beta 95.596(2)
_cell_angle_gamma 90.00
_cell_formula_units_Z 4
_cell_length_a 6.7232(10)
_cell_length_b 24.783(4)
_cell_length_c 10.9025(16)
_cell_measurement_reflns_used 3588
_cell_measurement_temperature 273
_cell_measurement_theta_max 28.12
_cell_measurement_theta_min 2.49
_cell_volume 1808.0(5)
_computing_cell_refinement 'Bruker SMART'
_computing_data_collection 'Bruker SMART'
_computing_data_reduction 'Bruker SAINT'
_computing_molecular_graphics 'Bruker SHELXTL'
_computing_publication_material 'Bruker SHELXTL'
_computing_structure_refinement 'SHELXL-97 (Sheldrick, 1997)'
_computing_structure_solution 'SHELXS-97 (Sheldrick, 1990)'
_diffrn_ambient_temperature 273
_diffrn_detector_area_resol_mean 8.366
_diffrn_measured_fraction_theta_full 0.914
_diffrn_measured_fraction_theta_max 0.914
_diffrn_measurement_device_type 'CCD area detector'
_diffrn_measurement_method 'phi and omega scans'
_diffrn_radiation_monochromator graphite
_diffrn_radiation_source 'fine-focus sealed tube'
_diffrn_radiation_type MoK\a
_diffrn_radiation_wavelength 0.71073
_diffrn_reflns_av_R_equivalents 0.0379
_diffrn_reflns_av_sigmaI/netI 0.0464
_diffrn_reflns_limit_h_max 5
_diffrn_reflns_limit_h_min -8
_diffrn_reflns_limit_k_max 32
_diffrn_reflns_limit_k_min -31
_diffrn_reflns_limit_l_max 14
_diffrn_reflns_limit_l_min -14
_diffrn_reflns_number 10719
_diffrn_reflns_theta_full 28.21
_diffrn_reflns_theta_max 28.21
_diffrn_reflns_theta_min 1.64
_exptl_absorpt_coefficient_mu 0.105
_exptl_absorpt_correction_T_max 0.9875
_exptl_absorpt_correction_T_min 0.9691
_exptl_absorpt_correction_type empirical
_exptl_crystal_colour colorless
_exptl_crystal_density_diffrn 1.405
_exptl_crystal_density_meas 0
_exptl_crystal_density_method 'not measured'
_exptl_crystal_description Plate
_exptl_crystal_F_000 800
_exptl_crystal_size_max 0.30
_exptl_crystal_size_mid 0.20
_exptl_crystal_size_min 0.12
_refine_diff_density_max 0.574
_refine_diff_density_min -0.396
_refine_diff_density_rms 0.118
_refine_ls_extinction_method none
_refine_ls_goodness_of_fit_ref 1.115
_refine_ls_hydrogen_treatment mixed
_refine_ls_matrix_type full
_refine_ls_number_parameters 257
_refine_ls_number_reflns 4068
_refine_ls_number_restraints 0
_refine_ls_restrained_S_all 1.115
_refine_ls_R_factor_all 0.1347
_refine_ls_R_factor_gt 0.1298
_refine_ls_shift/su_max 0.092
_refine_ls_shift/su_mean 0.017
_refine_ls_structure_factor_coef Fsqd
_refine_ls_weighting_details 'calc w=1/[\s^2^(Fo^2^)+(0.0976P)^2^+17.9884P] where P=(Fo^2^+2Fc^2^)/3'
_refine_ls_weighting_scheme calc
_refine_ls_wR_factor_gt 0.3149
_refine_ls_wR_factor_ref 0.3179
_reflns_number_gt 3840
_reflns_number_total 4068
_reflns_threshold_expression >2sigma(I)
_cod_data_source_file jo801090h-file002.cif
_cod_data_source_block t40s
_cod_depositor_comments
;
The following automatic conversions were performed:
'_symmetry_cell_setting' value 'Monoclinic' changed to 'monoclinic'
according to '/home/saulius/struct/CIF-dictionaries/cif_core.dic'
dictionary named 'cif_core.dic' version 2.4.1 from 2010-06-29.

Automatic conversion script
Id: cif_fix_enum 1527 2010-12-29 10:47:43Z saulius 
;
_cod_original_sg_symbol_H-M 'P 21/c'
_cod_database_code 4023647

loop_
_symmetry_equiv_pos_as_xyz
'x, y, z'
'-x, y+1/2, -z+1/2'
'-x, -y, -z'
'x, -y-1/2, z-1/2'

loop_
_atom_site_label
_atom_site_type_symbol
_atom_site_fract_x
_atom_site_fract_y
_atom_site_fract_z
_atom_site_U_iso_or_equiv
_atom_site_adp_type
_atom_site_occupancy
_atom_site_symmetry_multiplicity
_atom_site_calc_flag
_atom_site_refinement_flags
_atom_site_disorder_assembly
_atom_site_disorder_group
O2 O 0.4229(5) 0.71327(14) 0.3071(3) 0.0139(7) Uani 1 1 d . . .
O3 O -0.0415(6) 0.70345(15) 0.0946(4) 0.0202(8) Uani 1 1 d . . .
O4 O 0.0961(6) 0.66686(16) -0.0663(3) 0.0202(8) Uani 1 1 d . . .
O6 O -0.2050(6) 0.51033(16) 0.0721(4) 0.0247(9) Uani 1 1 d . . .
O5 O -0.2278(6) 0.59481(16) -0.0007(4) 0.0233(9) Uani 1 1 d . . .
N1 N 0.3349(7) 0.54135(17) 0.2690(4) 0.0173(9) Uani 1 1 d . . .
O1 O 1.1576(6) 0.60342(18) 0.5623(4) 0.0272(10) Uani 1 1 d . . .
N2 N 0.5001(7) 0.76555(17) 0.2903(4) 0.0164(9) Uani 1 1 d . . .
C8 C 0.3281(7) 0.6322(2) 0.1950(4) 0.0129(9) Uani 1 1 d . . .
C2 C 0.7673(8) 0.6306(2) 0.3186(5) 0.0169(10) Uani 1 1 d . . .
H2 H 0.7504 0.6529 0.2498 0.020 Uiso 1 1 calc R . .
C11 C 0.0616(8) 0.5715(2) 0.1266(5) 0.0145(10) Uani 1 1 d . . .
C17 C 0.4092(7) 0.68778(19) 0.1963(4) 0.0103(9) Uani 1 1 d . . .
C12 C 0.1489(7) 0.6225(2) 0.1228(4) 0.0133(10) Uani 1 1 d . . .
C16 C 0.0508(7) 0.6688(2) 0.0497(5) 0.0151(10) Uani 1 1 d . . .
C3 C 0.6127(7) 0.59563(18) 0.3457(4) 0.0121(9) Uani 1 1 d . . .
C4 C 0.9421(8) 0.6316(2) 0.3933(5) 0.0181(11) Uani 1 1 d . . .
H4 H 1.0434 0.6548 0.3745 0.022 Uiso 1 1 calc R . .
C9 C 0.4197(8) 0.59020(19) 0.2670(4) 0.0134(10) Uani 1 1 d . . .
C5 C 0.9728(8) 0.5990(2) 0.4963(5) 0.0191(11) Uani 1 1 d . . .
C18 C 0.4675(7) 0.7205(2) 0.1092(4) 0.0139(10) Uani 1 1 d . . .
H18 H 0.4714 0.7132 0.0258 0.017 Uiso 1 1 calc R . .
C19 C 0.5224(7) 0.7692(2) 0.1733(5) 0.0148(10) Uani 1 1 d . . .
C10 C 0.1626(8) 0.5329(2) 0.2023(5) 0.0190(11) Uani 1 1 d . . .
H10 H 0.1048 0.4989 0.2061 0.023 Uiso 1 1 calc R . .
C6 C 0.8230(9) 0.5648(2) 0.5254(5) 0.0201(11) Uani 1 1 d . . .
H6 H 0.8414 0.5428 0.5948 0.024 Uiso 1 1 calc R . .
C7 C 0.6447(8) 0.5633(2) 0.4501(5) 0.0181(11) Uani 1 1 d . . .
H7 H 0.5438 0.5402 0.4698 0.022 Uiso 1 1 calc R . .
C13 C -0.1347(8) 0.5547(2) 0.0633(5) 0.0168(10) Uani 1 1 d . . .
C14 C -0.4235(8) 0.5822(2) -0.0613(5) 0.0240(12) Uani 1 1 d . . .
H14A H -0.4099 0.5572 -0.1274 0.036 Uiso 1 1 calc R . .
H14B H -0.4862 0.6146 -0.0937 0.036 Uiso 1 1 calc R . .
H14C H -0.5041 0.5662 -0.0030 0.036 Uiso 1 1 calc R . .
C20 C 0.6046(10) 0.8196(2) 0.1212(5) 0.0256(13) Uani 1 1 d . . .
H20A H 0.6355 0.8452 0.1862 0.038 Uiso 1 1 calc R . .
H20B H 0.5072 0.8347 0.0606 0.038 Uiso 1 1 calc R . .
H20C H 0.7239 0.8110 0.0834 0.038 Uiso 1 1 calc R . .
C15 C 0.0187(10) 0.7118(3) -0.1435(6) 0.0309(14) Uani 1 1 d . . .
H15A H -0.1236 0.7142 -0.1418 0.046 Uiso 1 1 calc R . .
H15B H 0.0492 0.7061 -0.2267 0.046 Uiso 1 1 calc R . .
H15C H 0.0795 0.7449 -0.1128 0.046 Uiso 1 1 calc R . .
C1 C 1.1934(10) 0.5715(3) 0.6703(6) 0.0337(15) Uani 1 1 d . . .
H1A H 1.0996 0.5811 0.7276 0.051 Uiso 1 1 calc R . .
H1B H 1.3269 0.5778 0.7072 0.051 Uiso 1 1 calc R . .
H1C H 1.1779 0.5340 0.6491 0.051 Uiso 1 1 calc R . .

loop_
_atom_site_aniso_label
_atom_site_aniso_U_11
_atom_site_aniso_U_22
_atom_site_aniso_U_33
_atom_site_aniso_U_23
_atom_site_aniso_U_13
_atom_site_aniso_U_12
O2 0.0169(17) 0.0105(16) 0.0149(17) -0.0010(13) 0.0047(14) -0.0033(13)
O3 0.0163(18) 0.0117(17) 0.033(2) 0.0022(15) 0.0028(16) 0.0035(14)
O4 0.0186(19) 0.025(2) 0.0172(18) 0.0076(15) 0.0006(15) 0.0022(15)
O6 0.022(2) 0.019(2) 0.033(2) -0.0004(17) -0.0014(17) -0.0060(16)
O5 0.0195(19) 0.0198(19) 0.029(2) 0.0013(16) -0.0069(16) -0.0044(16)
N1 0.025(2) 0.010(2) 0.017(2) 0.0023(16) -0.0018(18) -0.0015(17)
O1 0.018(2) 0.036(2) 0.027(2) 0.0062(18) -0.0051(16) -0.0014(17)
N2 0.018(2) 0.013(2) 0.019(2) -0.0012(16) 0.0017(17) -0.0047(17)
C8 0.013(2) 0.011(2) 0.015(2) 0.0005(18) 0.0011(18) 0.0010(18)
C2 0.018(2) 0.020(3) 0.014(2) 0.0015(19) 0.0024(19) 0.003(2)
C11 0.016(2) 0.012(2) 0.015(2) -0.0018(18) 0.0007(19) -0.0004(19)
C17 0.006(2) 0.015(2) 0.010(2) -0.0008(17) 0.0010(16) 0.0044(17)
C12 0.015(2) 0.015(2) 0.010(2) -0.0015(17) 0.0045(18) -0.0012(19)
C16 0.008(2) 0.016(2) 0.021(3) 0.0026(19) -0.0015(18) -0.0034(18)
C3 0.015(2) 0.006(2) 0.015(2) -0.0013(17) -0.0007(18) 0.0013(17)
C4 0.014(2) 0.022(3) 0.020(2) -0.003(2) 0.008(2) -0.003(2)
C9 0.016(2) 0.013(2) 0.012(2) -0.0019(18) 0.0044(18) 0.0002(18)
C5 0.017(3) 0.022(3) 0.018(2) -0.005(2) 0.000(2) 0.007(2)
C18 0.015(2) 0.016(2) 0.011(2) -0.0011(18) -0.0005(18) 0.0005(18)
C19 0.014(2) 0.013(2) 0.018(2) -0.0001(18) 0.0027(19) 0.0004(18)
C10 0.022(3) 0.013(2) 0.021(3) -0.002(2) -0.004(2) -0.004(2)
C6 0.027(3) 0.015(2) 0.017(2) 0.0017(19) -0.004(2) 0.005(2)
C7 0.023(3) 0.009(2) 0.022(3) -0.0013(19) -0.002(2) -0.0033(19)
C13 0.020(3) 0.014(2) 0.016(2) -0.0020(19) 0.001(2) -0.003(2)
C14 0.018(3) 0.026(3) 0.027(3) -0.006(2) -0.004(2) 0.002(2)
C20 0.036(3) 0.015(3) 0.026(3) 0.005(2) 0.002(2) -0.013(2)
C15 0.029(3) 0.031(3) 0.032(3) 0.018(3) -0.001(3) 0.005(3)
C1 0.029(3) 0.041(4) 0.029(3) 0.008(3) -0.010(3) -0.005(3)

loop_
_atom_type_symbol
_atom_type_description
_atom_type_scat_dispersion_real
_atom_type_scat_dispersion_imag
_atom_type_scat_source
C C 0.0033 0.0016 'International Tables Vol C Tables 4.2.6.8 and 6.1.1.4'
H H 0.0000 0.0000 'International Tables Vol C Tables 4.2.6.8 and 6.1.1.4'
N N 0.0061 0.0033 'International Tables Vol C Tables 4.2.6.8 and 6.1.1.4'
O O 0.0106 0.0060 'International Tables Vol C Tables 4.2.6.8 and 6.1.1.4'

loop_
_geom_angle_atom_site_label_1
_geom_angle_atom_site_label_2
_geom_angle_atom_site_label_3
_geom_angle
_geom_angle_site_symmetry_1
_geom_angle_site_symmetry_3
_geom_angle_publ_flag
C17 O2 N2 107.7(4) . . ?
C16 O4 C15 114.8(5) . . ?
C13 O5 C14 115.9(4) . . ?
C10 N1 C9 119.1(4) . . ?
C5 O1 C1 117.4(5) . . ?
C19 N2 O2 105.7(4) . . ?
C12 C8 C9 119.5(4) . . ?
C12 C8 C17 117.6(4) . . ?
C9 C8 C17 122.8(4) . . ?
C4 C2 C3 119.8(5) . . ?
C4 C2 H2 120.1 . . ?
C3 C2 H2 120.1 . . ?
C10 C11 C12 117.2(5) . . ?
C10 C11 C13 116.1(4) . . ?
C12 C11 C13 126.6(5) . . ?
C18 C17 O2 110.5(4) . . ?
C18 C17 C8 133.7(4) . . ?
O2 C17 C8 115.7(4) . . ?
C8 C12 C11 118.9(5) . . ?
C8 C12 C16 118.3(4) . . ?
C11 C12 C16 122.7(4) . . ?
O3 C16 O4 126.4(5) . . ?
O3 C16 C12 123.2(5) . . ?
O4 C16 C12 110.3(4) . . ?
C7 C3 C2 117.9(5) . . ?
C7 C3 C9 118.4(4) . . ?
C2 C3 C9 123.7(4) . . ?
C2 C4 C5 121.8(5) . . ?
C2 C4 H4 119.1 . . ?
C5 C4 H4 119.1 . . ?
N1 C9 C8 120.9(5) . . ?
N1 C9 C3 114.9(4) . . ?
C8 C9 C3 124.2(4) . . ?
O1 C5 C6 124.7(5) . . ?
O1 C5 C4 115.8(5) . . ?
C6 C5 C4 119.5(5) . . ?
C17 C18 C19 104.2(4) . . ?
C17 C18 H18 127.9 . . ?
C19 C18 H18 127.9 . . ?
N2 C19 C18 111.8(4) . . ?
N2 C19 C20 120.7(5) . . ?
C18 C19 C20 127.4(5) . . ?
N1 C10 C11 124.4(5) . . ?
N1 C10 H10 117.8 . . ?
C11 C10 H10 117.8 . . ?
C5 C6 C7 119.2(5) . . ?
C5 C6 H6 120.4 . . ?
C7 C6 H6 120.4 . . ?
C3 C7 C6 121.8(5) . . ?
C3 C7 H7 119.1 . . ?
C6 C7 H7 119.1 . . ?
O6 C13 O5 123.6(5) . . ?
O6 C13 C11 123.8(5) . . ?
O5 C13 C11 112.5(4) . . ?
O5 C14 H14A 109.5 . . ?
O5 C14 H14B 109.5 . . ?
H14A C14 H14B 109.5 . . ?
O5 C14 H14C 109.5 . . ?
H14A C14 H14C 109.5 . . ?
H14B C14 H14C 109.5 . . ?
C19 C20 H20A 109.5 . . ?
C19 C20 H20B 109.5 . . ?
H20A C20 H20B 109.5 . . ?
C19 C20 H20C 109.5 . . ?
H20A C20 H20C 109.5 . . ?
H20B C20 H20C 109.5 . . ?
O4 C15 H15A 109.5 . . ?
O4 C15 H15B 109.5 . . ?
H15A C15 H15B 109.5 . . ?
O4 C15 H15C 109.5 . . ?
H15A C15 H15C 109.5 . . ?
H15B C15 H15C 109.5 . . ?
O1 C1 H1A 109.5 . . ?
O1 C1 H1B 109.5 . . ?
H1A C1 H1B 109.5 . . ?
O1 C1 H1C 109.5 . . ?
H1A C1 H1C 109.5 . . ?
H1B C1 H1C 109.5 . . ?

loop_
_geom_bond_atom_site_label_1
_geom_bond_atom_site_label_2
_geom_bond_distance
_geom_bond_site_symmetry_2
_geom_bond_publ_flag
O2 C17 1.359(6) . ?
O2 N2 1.414(5) . ?
O3 C16 1.193(6) . ?
O4 C16 1.330(6) . ?
O4 C15 1.462(7) . ?
O6 C13 1.204(6) . ?
O5 C13 1.335(7) . ?
O5 C14 1.448(6) . ?
N1 C10 1.323(7) . ?
N1 C9 1.339(6) . ?
O1 C5 1.378(6) . ?
O1 C1 1.419(7) . ?
N2 C19 1.302(7) . ?
C8 C12 1.395(7) . ?
C8 C9 1.410(7) . ?
C8 C17 1.480(7) . ?
C2 C4 1.364(7) . ?
C2 C3 1.407(7) . ?
C2 H2 0.9300 . ?
C11 C10 1.396(7) . ?
C11 C12 1.395(7) . ?
C11 C13 1.488(7) . ?
C17 C18 1.336(7) . ?
C12 C16 1.512(7) . ?
C3 C7 1.390(7) . ?
C3 C9 1.490(7) . ?
C4 C5 1.381(8) . ?
C4 H4 0.9300 . ?
C5 C6 1.378(8) . ?
C18 C19 1.425(7) . ?
C18 H18 0.9300 . ?
C19 C20 1.499(7) . ?
C10 H10 0.9300 . ?
C6 C7 1.386(8) . ?
C6 H6 0.9300 . ?
C7 H7 0.9300 . ?
C14 H14A 0.9600 . ?
C14 H14B 0.9600 . ?
C14 H14C 0.9600 . ?
C20 H20A 0.9600 . ?
C20 H20B 0.9600 . ?
C20 H20C 0.9600 . ?
C15 H15A 0.9600 . ?
C15 H15B 0.9600 . ?
C15 H15C 0.9600 . ?
C1 H1A 0.9600 . ?
C1 H1B 0.9600 . ?
C1 H1C 0.9600 . ?

loop_
_cod_related_entry_id
_cod_related_entry_database
_cod_related_entry_code
1 ChemSpider 30658736
